data_1576126
loop_
_publ_author_name
'Cockcroft, Joseph H. P.'
'Flook, Annabel'
'Boaler, Patrick J.'
'Nichol, Gary S.'
'Holt, Jarle'
'Smit, Joost'
'Garden, Jennifer A.'
'Thomas, Stephen P.'

_publ_section_title
;
 Molecular-level insight into the multiple mechanistic pathways in
 iron-catalysed alkene dimerisation.
;
_journal_issue 47
_journal_name_full 'Chemical science'
_journal_page_first 22394
_journal_page_last 22406
_journal_paper_doi 10.1039/d5sc07490h
_journal_volume 16
_journal_year 2025
_chemical_formula_moiety 'C21 H46 Fe O4 P4'
_chemical_formula_sum 'C21 H46 Fe O4 P4'
_chemical_formula_weight 542.31
_space_group_crystal_system monoclinic
_space_group_IT_number 14
_space_group_name_Hall '-P 2yn'
_space_group_name_H-M_alt 'P 1 21/n 1'
_atom_sites_solution_hydrogens mixed
_atom_sites_solution_primary dual
_audit_creation_date 2025-02-21
_audit_creation_method
;
Olex2 1.5-beta
(compiled 2024.02.16 svn.r378c4104 for OlexSys, GUI svn.r6928)
;
_audit_update_record
;
2025-05-21 deposited with the CCDC.	2025-10-23 downloaded from the CCDC.
;
_cell_angle_alpha 90
_cell_angle_beta 92.907(2)
_cell_angle_gamma 90
_cell_formula_units_Z 4
_cell_length_a 9.18470(10)
_cell_length_b 20.6020(3)
_cell_length_c 14.6513(3)
_cell_measurement_reflns_used 20590
_cell_measurement_temperature 100.01(10)
_cell_measurement_theta_max 30.2970
_cell_measurement_theta_min 2.4070
_cell_volume 2768.80(8)
_computing_cell_refinement 'CrysAlisPro 1.171.43.90 (Rigaku OD, 2023)'
_computing_data_collection 'CrysAlisPro system (CCD 43.143a 64-bit (release 25-10-2024))'
_computing_data_reduction 'CrysAlisPro 1.171.43.90 (Rigaku OD, 2023)'
_computing_molecular_graphics 'Olex2 1.5-beta (Dolomanov et al., 2009)'
_computing_publication_material 'Olex2 1.5-beta (Dolomanov et al., 2009)'
_computing_structure_refinement 'SHELXL 2018/3 (Sheldrick, 2015)'
_computing_structure_solution 'SHELXT 2018/2 (Sheldrick, 2018)'
_diffrn_ambient_environment N~2~
_diffrn_ambient_temperature 100.01(10)
_diffrn_detector 'Hybrid Pixel Array Detector'
_diffrn_detector_area_resol_mean 10.0000
_diffrn_detector_type 'HyPix-Arc 100'
_diffrn_measured_fraction_theta_full 1.000
_diffrn_measured_fraction_theta_max 0.911
_diffrn_measurement_details
;
List of Runs (angles in degrees, time in seconds):

  # Type    Start    End  Width  t~exp~   \w     \q     \k     \f   Frames
#--------------------------------------------------------------------------
  1  \w     19.00  70.00   0.50   60.00    --   -0.60  19.00 -90.00  102
  2  \w     -2.00  59.00   0.50   60.00    --   -0.60  57.00 120.00  122
  3  \w     -2.00  59.00   0.50   60.00    --   -0.60  57.00 -60.00  122
  4  \w      4.00  71.00   0.50   60.00    --   -0.60  38.00-150.00  134
  5  \w     -2.00  59.00   0.50   60.00    --   -0.60  57.00  30.00  122
  6  \w     19.00  70.00   0.50   60.00    --   -0.60  19.00 -30.00  102
  7  \w     19.00  70.00   0.50   60.00    --   -0.60  19.00   0.00  102
  8  \w     19.00  70.00   0.50   60.00    --   -0.60  19.00 150.00  102
  9  \w     19.00  48.00   0.50   60.00    --   -0.60  19.00  60.00   58
 10  \w     19.00  70.00   0.50   60.00    --   -0.60  19.00  90.00  102
;
_diffrn_measurement_device 'four-circle diffractometer'
_diffrn_measurement_device_type 'XtaLAB Synergy, Single source at home/near, HyPix-Arc 100'
_diffrn_measurement_method '\w scans'
_diffrn_orient_matrix_type 'CrysAlisPro convention (1999,Acta A55,543-557)'
_diffrn_orient_matrix_UB_11 0.0597385000
_diffrn_orient_matrix_UB_12 0.0211371000
_diffrn_orient_matrix_UB_13 -0.0058964000
_diffrn_orient_matrix_UB_21 -0.0443544000
_diffrn_orient_matrix_UB_22 0.0269887000
_diffrn_orient_matrix_UB_23 0.0100846000
_diffrn_orient_matrix_UB_31 0.0210421000
_diffrn_orient_matrix_UB_32 -0.0031410000
_diffrn_orient_matrix_UB_33 0.0470549000
_diffrn_radiation_monochromator graphite
_diffrn_radiation_probe x-ray
_diffrn_radiation_type 'Mo K\a'
_diffrn_radiation_wavelength 0.71073
_diffrn_reflns_av_R_equivalents 0.0509
_diffrn_reflns_av_unetI/netI 0.0324
_diffrn_reflns_Laue_measured_fraction_full 1.000
_diffrn_reflns_Laue_measured_fraction_max 0.911
_diffrn_reflns_limit_h_max 13
_diffrn_reflns_limit_h_min -13
_diffrn_reflns_limit_k_max 29
_diffrn_reflns_limit_k_min -28
_diffrn_reflns_limit_l_max 18
_diffrn_reflns_limit_l_min -20
_diffrn_reflns_number 64221
_diffrn_reflns_point_group_measured_fraction_full 1.000
_diffrn_reflns_point_group_measured_fraction_max 0.911
_diffrn_reflns_theta_full 25.242
_diffrn_reflns_theta_max 30.648
_diffrn_reflns_theta_min 1.977
_diffrn_source 'fine-focus sealed X-ray tube'
_diffrn_source_current 1.0
_diffrn_source_type 'Enhance (Mo) X-ray Source'
_diffrn_source_voltage 50.0
_exptl_absorpt_coefficient_mu 0.799
_exptl_absorpt_correction_T_max 0.94689
_exptl_absorpt_correction_T_min 0.94689
_exptl_absorpt_correction_type multi-scan
_exptl_absorpt_process_details
;
CrysAlisPro 1.171.43.90 (Rigaku Oxford Diffraction, 2023)
Spherical absorption correction
using equivalent radius and absorption coefficient.
Empirical absorption correction using spherical harmonics,
implemented in SCALE3 ABSPACK scaling algorithm.
;
_exptl_crystal_colour 'clear yellow'
_exptl_crystal_density_diffrn 1.301
_exptl_crystal_description block
_exptl_crystal_F_000 1160
_exptl_crystal_size_max 0.177
_exptl_crystal_size_mid 0.05
_exptl_crystal_size_min 0.021
_exptl_crystal_size_rad 0.035
_refine_diff_density_max 0.529
_refine_diff_density_min -0.474
_refine_diff_density_rms 0.071
_refine_ls_extinction_method none
_refine_ls_goodness_of_fit_ref 1.141
_refine_ls_hydrogen_treatment mixed
_refine_ls_matrix_type full
_refine_ls_number_parameters 327
_refine_ls_number_reflns 7806
_refine_ls_number_restraints 12
_refine_ls_restrained_S_all 1.142
_refine_ls_R_factor_all 0.0664
_refine_ls_R_factor_gt 0.0467
_refine_ls_shift/su_max 0.001
_refine_ls_shift/su_mean 0.000
_refine_ls_structure_factor_coef Fsqd
_refine_ls_weighting_details 'w=1/[\s^2^(Fo^2^)+(0.0331P)^2^+2.8337P] where P=(Fo^2^+2Fc^2^)/3'
_refine_ls_weighting_scheme calc
_refine_ls_wR_factor_gt 0.0975
_refine_ls_wR_factor_ref 0.1032
_reflns_Friedel_coverage 0.000
_reflns_number_gt 6225
_reflns_number_total 7806
_reflns_threshold_expression 'I > 2\s(I)'
_cod_data_source_file d5sc07490h2.cif
_cod_data_source_block 17
_cod_depositor_comments 'Adding full bibliography for 1576122--1576127.cif.'
_cod_database_code 1576126
_shelx_shelxl_version_number 2018/3
_chemical_oxdiff_formula 'C21 H45 O4 P4 Fe1 '
_shelx_space_group_comment
;
The symmetry employed for this shelxl refinement is uniquely defined
by the following loop, which should always be used as a source of
symmetry information in preference to the above space-group names.
They are only intended as comments.
;
_shelx_estimated_absorpt_t_max 0.983
_shelx_estimated_absorpt_t_min 0.872
_olex2_refinement_description
;
1. Fixed Uiso
 At 1.2 times of:
  All C(H) groups, All C(H,H) groups
 At 1.5 times of:
  All C(H,H,H) groups
2. Shared sites
{C15, C15A}
3. Uiso/Uaniso restraints and constraints
Uanis(C16) = Uanis(C20A)
Uanis(C15) = Uanis(C15A)
Uanis(C20) = Uanis(C16A)
4. Same fragment restrains
{O3, O4, C15, C16, C17, C20, C21} sigma for 1-2: 0.02, 1-3: 0.04
as in
{O3A, O4A, C15A, C16A, C17A, C20A, C21A}
5. Others
 Sof(O3A)=Sof(O4A)=Sof(C15A)=Sof(H15A)=Sof(C16A)=Sof(H16C)=Sof(H16D)=Sof(C17A)=
 Sof(C20A)=Sof(H20D)=Sof(H20E)=Sof(H20F)=Sof(C21A)=Sof(H21D)=Sof(H21E)=
 Sof(H21F)=1-FVAR(1)
 Sof(O3)=Sof(O4)=Sof(C15)=Sof(H15)=Sof(C16)=Sof(H16A)=Sof(H16B)=Sof(C17)=
 Sof(C20)=Sof(H20A)=Sof(H20B)=Sof(H20C)=Sof(C21)=Sof(H21A)=Sof(H21B)=Sof(H21C)=
 FVAR(1)
6.a Ternary CH refined with riding coordinates:
 C15(H15), C15A(H15A)
6.b Secondary CH2 refined with riding coordinates:
 C1(H1A,H1B), C2(H2A,H2B), C7(H7A,H7B), C8(H8A,H8B), C16(H16A,H16B), C16A(H16C,
 H16D)
6.c Me refined with riding coordinates:
 C20(H20A,H20B,H20C), C21(H21A,H21B,H21C), C20A(H20D,H20E,H20F), C21A(H21D,
 H21E,H21F)
6.d Aromatic/amide H refined with riding coordinates:
 C18(H18)
6.e Idealised Me refined as rotating group:
 C3(H3A,H3B,H3C), C4(H4A,H4B,H4C), C5(H5A,H5B,H5C), C6(H6A,H6B,H6C), C9(H9A,
 H9B,H9C), C10(H10A,H10B,H10C), C11(H11A,H11B,H11C), C12(H12A,H12B,H12C),
 C19(H19A,H19B,H19C)
;
_olex2_diffrn_ambient_temperature_device 'Oxford Cryosystems Cryostream 1000'
_olex2_submission_original_sample_id 17
_olex2_submission_special_instructions 'No special instructions were received'
_oxdiff_exptl_absorpt_empirical_details
;
Empirical correction (ABSPACK) includes:
- Absorption correction using spherical harmonics
- Frame scaling
;
_oxdiff_exptl_absorpt_empirical_full_max 1.303
_oxdiff_exptl_absorpt_empirical_full_min 0.787

loop_
_space_group_symop_operation_xyz
'x, y, z'
'-x+1/2, y+1/2, -z+1/2'
'-x, -y, -z'
'x-1/2, -y-1/2, z-1/2'

loop_
_atom_site_label
_atom_site_type_symbol
_atom_site_fract_x
_atom_site_fract_y
_atom_site_fract_z
_atom_site_U_iso_or_equiv
_atom_site_adp_type
_atom_site_occupancy
_atom_site_site_symmetry_order
_atom_site_calc_flag
_atom_site_refinement_flags_posn
_atom_site_refinement_flags_adp
_atom_site_refinement_flags_occupancy
_atom_site_disorder_assembly
_atom_site_disorder_group
Fe1 Fe 0.84254(3) 0.15300(2) 0.44062(2) 0.01495(8) Uani 1 1 d . . . . .
P1 P 0.65817(6) 0.15225(3) 0.33961(4) 0.01906(11) Uani 1 1 d . . . . .
P2 P 0.98051(6) 0.14739(3) 0.32300(4) 0.01799(11) Uani 1 1 d . . . . .
P3 P 1.02383(6) 0.14443(3) 0.54228(4) 0.01862(11) Uani 1 1 d . . . . .
P4 P 0.70329(6) 0.14424(3) 0.55730(4) 0.01872(12) Uani 1 1 d . . . . .
O1 O 0.85447(17) 0.25255(7) 0.42470(11) 0.0241(3) Uani 1 1 d . . . . .
O2 O 0.8101(2) 0.29267(8) 0.56253(12) 0.0336(4) Uani 1 1 d . . . . .
C1 C 0.7225(2) 0.13661(11) 0.22419(15) 0.0244(4) Uani 1 1 d . . . . .
H1A H 0.731052 0.089322 0.213721 0.029 Uiso 1 1 calc R U . . .
H1B H 0.652649 0.154724 0.177182 0.029 Uiso 1 1 calc R U . . .
C2 C 0.8707(2) 0.16906(11) 0.21839(15) 0.0236(4) Uani 1 1 d . . . . .
H2A H 0.859072 0.216755 0.214061 0.028 Uiso 1 1 calc R U . . .
H2B H 0.919273 0.153676 0.163613 0.028 Uiso 1 1 calc R U . . .
C3 C 0.5584(3) 0.22856(12) 0.32169(17) 0.0293(5) Uani 1 1 d . . . . .
H3A H 0.509408 0.239941 0.377383 0.044 Uiso 1 1 calc R U . . .
H3B H 0.485592 0.223434 0.270939 0.044 Uiso 1 1 calc R U . . .
H3C H 0.626741 0.263128 0.307144 0.044 Uiso 1 1 calc R U . . .
C4 C 0.5084(3) 0.09377(12) 0.34276(17) 0.0295(5) Uani 1 1 d . . . . .
H4A H 0.548230 0.049754 0.348548 0.044 Uiso 1 1 calc R U . . .
H4B H 0.447076 0.097070 0.286228 0.044 Uiso 1 1 calc R U . . .
H4C H 0.449684 0.103195 0.395187 0.044 Uiso 1 1 calc R U . . .
C5 C 1.1389(2) 0.20041(12) 0.31267(17) 0.0278(5) Uani 1 1 d . . . . .
H5A H 1.217539 0.186381 0.355897 0.042 Uiso 1 1 calc R U . . .
H5B H 1.111649 0.245237 0.326334 0.042 Uiso 1 1 calc R U . . .
H5C H 1.172141 0.197995 0.250261 0.042 Uiso 1 1 calc R U . . .
C6 C 1.0545(3) 0.06856(11) 0.29160(16) 0.0282(5) Uani 1 1 d . . . . .
H6A H 1.115990 0.073881 0.239372 0.042 Uiso 1 1 calc R U . . .
H6B H 0.974192 0.038797 0.275059 0.042 Uiso 1 1 calc R U . . .
H6C H 1.112938 0.050739 0.343525 0.042 Uiso 1 1 calc R U . . .
C7 C 0.9583(3) 0.12221(12) 0.65543(15) 0.0257(5) Uani 1 1 d . . . . .
H7A H 0.948053 0.074496 0.659996 0.031 Uiso 1 1 calc R U . . .
H7B H 1.028888 0.136906 0.704397 0.031 Uiso 1 1 calc R U . . .
C8 C 0.8107(2) 0.15486(11) 0.66618(15) 0.0247(4) Uani 1 1 d . . . . .
H8A H 0.824197 0.201596 0.679864 0.030 Uiso 1 1 calc R U . . .
H8B H 0.759804 0.134569 0.716870 0.030 Uiso 1 1 calc R U . . .
C9 C 1.1306(2) 0.21749(12) 0.56954(16) 0.0275(5) Uani 1 1 d . . . . .
H9A H 1.180543 0.231512 0.515381 0.041 Uiso 1 1 calc R U . . .
H9B H 1.202900 0.207987 0.619245 0.041 Uiso 1 1 calc R U . . .
H9C H 1.065588 0.252115 0.588614 0.041 Uiso 1 1 calc R U . . .
C10 C 1.1685(2) 0.08439(12) 0.53142(16) 0.0264(5) Uani 1 1 d . . . . .
H10A H 1.125200 0.041275 0.522151 0.040 Uiso 1 1 calc R U . . .
H10B H 1.231990 0.084261 0.587248 0.040 Uiso 1 1 calc R U . . .
H10C H 1.225977 0.095455 0.479035 0.040 Uiso 1 1 calc R U . . .
C11 C 0.5431(2) 0.19450(12) 0.57583(17) 0.0275(5) Uani 1 1 d . . . . .
H11A H 0.466571 0.184755 0.528803 0.041 Uiso 1 1 calc R U . . .
H11B H 0.569864 0.240449 0.572282 0.041 Uiso 1 1 calc R U . . .
H11C H 0.507245 0.185202 0.636312 0.041 Uiso 1 1 calc R U . . .
C12 C 0.6263(3) 0.06339(11) 0.57594(16) 0.0265(5) Uani 1 1 d . . . . .
H12A H 0.574691 0.063386 0.632849 0.040 Uiso 1 1 calc R U . . .
H12B H 0.705120 0.031283 0.580208 0.040 Uiso 1 1 calc R U . . .
H12C H 0.558102 0.052321 0.524707 0.040 Uiso 1 1 calc R U . . .
C13 C 0.8293(2) 0.29829(11) 0.47929(16) 0.0242(4) Uani 1 1 d . . . . .
C14 C 0.8204(3) 0.36626(11) 0.43677(17) 0.0283(5) Uani 1 1 d . . . . .
C18 C 0.8534(3) 0.37395(13) 0.34960(18) 0.0369(6) Uani 1 1 d . . . . .
H18 H 0.882345 0.335843 0.318833 0.044 Uiso 1 1 calc R U . . .
C19 C 0.8503(4) 0.43558(14) 0.2941(2) 0.0492(8) Uani 1 1 d . . . . .
H19A H 0.772578 0.463944 0.314267 0.074 Uiso 1 1 calc R U . . .
H19B H 0.832098 0.425018 0.229291 0.074 Uiso 1 1 calc R U . . .
H19C H 0.944335 0.457839 0.302594 0.074 Uiso 1 1 calc R U . . .
H H 0.842(3) 0.0854(14) 0.4412(18) 0.038(8) Uiso 1 1 d . . . . .
O3 O 0.5008(3) 0.43380(15) 0.38686(18) 0.0558(8) Uani 0.815(3) 1 d D . P A -1
O4 O 0.3909(3) 0.37584(13) 0.49166(16) 0.0467(7) Uani 0.815(3) 1 d D . P A -1
C15 C 0.7736(3) 0.42223(12) 0.49484(18) 0.0376(6) Uani 0.815(3) 1 d D . P A -1
H15 H 0.767281 0.461921 0.455545 0.045 Uiso 0.815(3) 1 calc R U P A -1
C16 C 0.6240(5) 0.4113(2) 0.5343(2) 0.0382(9) Uani 0.815(3) 1 d D . P A -1
H16A H 0.625788 0.370054 0.569074 0.046 Uiso 0.815(3) 1 calc R U P A -1
H16B H 0.604160 0.446883 0.577330 0.046 Uiso 0.815(3) 1 calc R U P A -1
C17 C 0.5034(4) 0.40863(17) 0.4612(2) 0.0390(8) Uani 0.815(3) 1 d D . P A -1
C20 C 0.8855(8) 0.4354(3) 0.5746(5) 0.0450(10) Uani 0.815(3) 1 d D . P A -1
H20A H 0.852237 0.471882 0.611047 0.068 Uiso 0.815(3) 1 calc R U P A -1
H20B H 0.895349 0.396615 0.613252 0.068 Uiso 0.815(3) 1 calc R U P A -1
H20C H 0.980118 0.445956 0.550371 0.068 Uiso 0.815(3) 1 calc R U P A -1
C21 C 0.2575(11) 0.3708(4) 0.4313(6) 0.064(2) Uani 0.815(3) 1 d D . P A -1
H21A H 0.183912 0.345534 0.461988 0.096 Uiso 0.815(3) 1 calc R U P A -1
H21B H 0.219586 0.414321 0.417558 0.096 Uiso 0.815(3) 1 calc R U P A -1
H21C H 0.280656 0.349041 0.374302 0.096 Uiso 0.815(3) 1 calc R U P A -1
O3A O 0.8071(14) 0.5237(5) 0.6838(7) 0.051(3) Uani 0.185(3) 1 d D . P A -2
O4A O 0.8031(13) 0.5557(4) 0.5372(7) 0.044(3) Uani 0.185(3) 1 d D . P A -2
C15A C 0.7736(3) 0.42223(12) 0.49484(18) 0.0376(6) Uani 0.185(3) 1 d D . P A -2
H15A H 0.777369 0.459553 0.451382 0.045 Uiso 0.185(3) 1 calc R U P A -2
C16A C 0.864(4) 0.4462(12) 0.574(2) 0.0450(10) Uani 0.185(3) 1 d D . P A -2
H16C H 0.857716 0.415155 0.625628 0.054 Uiso 0.185(3) 1 calc R U P A -2
H16D H 0.967443 0.448070 0.557903 0.054 Uiso 0.185(3) 1 calc R U P A -2
C17A C 0.8186(15) 0.5110(5) 0.6046(7) 0.030(3) Uani 0.185(3) 1 d D . P A -2
C20A C 0.6078(19) 0.4141(12) 0.5046(13) 0.0382(9) Uani 0.185(3) 1 d D . P A -2
H20D H 0.562645 0.397995 0.446909 0.057 Uiso 0.185(3) 1 calc R U P A -2
H20E H 0.590820 0.382940 0.553500 0.057 Uiso 0.185(3) 1 calc R U P A -2
H20F H 0.564970 0.456055 0.519531 0.057 Uiso 0.185(3) 1 calc R U P A -2
C21A C 0.743(4) 0.6181(11) 0.569(3) 0.048(10) Uani 0.185(3) 1 d D . P A -2
H21D H 0.734012 0.648683 0.518197 0.071 Uiso 0.185(3) 1 calc R U P A -2
H21E H 0.646922 0.610555 0.593423 0.071 Uiso 0.185(3) 1 calc R U P A -2
H21F H 0.808800 0.636141 0.617669 0.071 Uiso 0.185(3) 1 calc R U P A -2

loop_
_atom_site_aniso_label
_atom_site_aniso_U_11
_atom_site_aniso_U_22
_atom_site_aniso_U_33
_atom_site_aniso_U_23
_atom_site_aniso_U_13
_atom_site_aniso_U_12
Fe1 0.01365(13) 0.01506(13) 0.01624(14) 0.00000(11) 0.00161(10) -0.00017(10)
P1 0.0157(2) 0.0217(3) 0.0197(3) 0.0029(2) 0.00003(19) -0.0012(2)
P2 0.0168(2) 0.0191(2) 0.0183(3) 0.00148(19) 0.00344(19) 0.00140(19)
P3 0.0159(2) 0.0212(3) 0.0186(3) -0.0016(2) -0.00038(19) 0.0006(2)
P4 0.0177(2) 0.0197(3) 0.0191(3) -0.00107(19) 0.0046(2) -0.00069(19)
O1 0.0227(8) 0.0185(7) 0.0315(9) -0.0006(6) 0.0035(6) -0.0004(6)
O2 0.0448(11) 0.0293(9) 0.0272(9) 0.0003(7) 0.0076(8) 0.0024(8)
C1 0.0240(11) 0.0298(11) 0.0193(11) 0.0022(8) -0.0011(8) -0.0004(9)
C2 0.0233(11) 0.0292(11) 0.0185(10) 0.0043(8) 0.0032(8) 0.0020(9)
C3 0.0238(12) 0.0313(12) 0.0325(13) 0.0076(10) -0.0016(10) 0.0055(9)
C4 0.0219(11) 0.0369(13) 0.0293(13) 0.0030(10) -0.0017(9) -0.0105(10)
C5 0.0215(11) 0.0316(12) 0.0308(12) 0.0038(9) 0.0067(9) -0.0049(9)
C6 0.0332(13) 0.0269(11) 0.0250(12) -0.0023(9) 0.0058(9) 0.0099(9)
C7 0.0282(12) 0.0301(12) 0.0187(11) 0.0013(9) -0.0010(9) 0.0002(9)
C8 0.0277(11) 0.0290(11) 0.0176(10) -0.0025(8) 0.0035(8) -0.0008(9)
C9 0.0213(11) 0.0307(12) 0.0301(12) -0.0056(9) -0.0033(9) -0.0044(9)
C10 0.0219(11) 0.0315(12) 0.0254(11) -0.0003(9) -0.0018(9) 0.0062(9)
C11 0.0207(11) 0.0310(12) 0.0315(12) -0.0020(9) 0.0083(9) 0.0027(9)
C12 0.0304(12) 0.0242(11) 0.0255(12) 0.0016(8) 0.0077(9) -0.0059(9)
C13 0.0214(11) 0.0208(10) 0.0302(12) -0.0001(8) 0.0010(9) -0.0001(8)
C14 0.0318(13) 0.0211(10) 0.0315(12) -0.0016(9) -0.0020(10) -0.0014(9)
C18 0.0501(17) 0.0269(12) 0.0336(14) 0.0027(10) 0.0008(12) -0.0055(11)
C19 0.081(2) 0.0329(14) 0.0340(15) 0.0030(11) 0.0043(15) -0.0104(14)
O3 0.0565(18) 0.070(2) 0.0405(15) 0.0151(13) 0.0017(12) 0.0079(14)
O4 0.0565(17) 0.0522(16) 0.0309(13) 0.0062(11) -0.0018(11) 0.0051(13)
C15 0.0523(17) 0.0242(12) 0.0359(14) -0.0031(10) 0.0001(12) 0.0019(11)
C16 0.055(2) 0.0391(16) 0.021(2) 0.0001(19) 0.0030(17) 0.0149(15)
C17 0.050(2) 0.0396(18) 0.0278(16) -0.0021(13) 0.0056(15) 0.0152(15)
C20 0.064(3) 0.032(2) 0.0382(16) -0.0100(18) -0.0002(18) -0.0117(18)
C21 0.089(6) 0.051(3) 0.050(4) 0.015(3) -0.021(3) -0.019(3)
O3A 0.073(9) 0.041(6) 0.039(6) -0.008(5) 0.011(6) -0.001(6)
O4A 0.071(8) 0.024(5) 0.038(6) -0.006(4) 0.011(5) 0.001(5)
C15A 0.0523(17) 0.0242(12) 0.0359(14) -0.0031(10) 0.0001(12) 0.0019(11)
C16A 0.064(3) 0.032(2) 0.0382(16) -0.0100(18) -0.0002(18) -0.0117(18)
C17A 0.033(7) 0.030(7) 0.028(7) -0.010(5) 0.000(5) -0.003(5)
C20A 0.055(2) 0.0391(16) 0.021(2) 0.0001(19) 0.0030(17) 0.0149(15)
C21A 0.036(13) 0.040(13) 0.07(2) -0.023(12) 0.021(12) 0.004(9)

loop_
_atom_type_symbol
_atom_type_description
_atom_type_scat_dispersion_real
_atom_type_scat_dispersion_imag
_atom_type_scat_source
C C 0.0033 0.0016 'International Tables Vol C Tables 4.2.6.8 and 6.1.1.4'
H H 0.0000 0.0000 'International Tables Vol C Tables 4.2.6.8 and 6.1.1.4'
Fe Fe 0.3463 0.8444 'International Tables Vol C Tables 4.2.6.8 and 6.1.1.4'
O O 0.0106 0.0060 'International Tables Vol C Tables 4.2.6.8 and 6.1.1.4'
P P 0.1023 0.0942 'International Tables Vol C Tables 4.2.6.8 and 6.1.1.4'

loop_
_exptl_crystal_face_index_h
_exptl_crystal_face_index_k
_exptl_crystal_face_index_l
_exptl_crystal_face_perp_dist
0 0 1 0.0270
0 0 -1 0.0229
-2 1 0 0.0831
2 -1 0 0.0823
0 -1 0 0.0077
0 1 0 0.0137

loop_
_geom_angle_atom_site_label_1
_geom_angle_atom_site_label_2
_geom_angle_atom_site_label_3
_geom_angle
_geom_angle_site_symmetry_1
_geom_angle_site_symmetry_3
_geom_angle_publ_flag
P1 Fe1 P2 85.78(2) . . ?
P1 Fe1 P4 93.70(2) . . ?
P1 Fe1 H 89.8(11) . . ?
P2 Fe1 P4 172.25(2) . . ?
P2 Fe1 H 87.3(11) . . ?
P3 Fe1 P1 174.92(2) . . ?
P3 Fe1 P2 94.63(2) . . ?
P3 Fe1 P4 85.20(2) . . ?
P3 Fe1 H 85.2(11) . . ?
P4 Fe1 H 85.0(11) . . ?
O1 Fe1 P1 88.53(5) . . ?
O1 Fe1 P2 85.85(5) . . ?
O1 Fe1 P3 96.55(5) . . ?
O1 Fe1 P4 101.88(5) . . ?
O1 Fe1 H 173.0(11) . . ?
C1 P1 Fe1 110.32(7) . . ?
C3 P1 Fe1 117.04(8) . . ?
C3 P1 C1 101.50(11) . . ?
C4 P1 Fe1 122.91(8) . . ?
C4 P1 C1 100.59(11) . . ?
C4 P1 C3 101.37(12) . . ?
C2 P2 Fe1 109.05(7) . . ?
C5 P2 Fe1 121.76(8) . . ?
C5 P2 C2 100.95(11) . . ?
C6 P2 Fe1 118.78(8) . . ?
C6 P2 C2 101.56(11) . . ?
C6 P2 C5 101.67(11) . . ?
C7 P3 Fe1 111.07(8) . . ?
C9 P3 Fe1 117.66(8) . . ?
C9 P3 C7 101.73(11) . . ?
C10 P3 Fe1 121.85(8) . . ?
C10 P3 C7 100.46(11) . . ?
C10 P3 C9 101.04(11) . . ?
C8 P4 Fe1 110.89(8) . . ?
C11 P4 Fe1 125.01(8) . . ?
C11 P4 C8 101.71(11) . . ?
C11 P4 C12 99.96(11) . . ?
C12 P4 Fe1 115.77(8) . . ?
C12 P4 C8 99.90(11) . . ?
C13 O1 Fe1 130.94(15) . . ?
P1 C1 H1A 110.2 . . ?
P1 C1 H1B 110.2 . . ?
H1A C1 H1B 108.5 . . ?
C2 C1 P1 107.62(15) . . ?
C2 C1 H1A 110.2 . . ?
C2 C1 H1B 110.2 . . ?
P2 C2 H2A 110.2 . . ?
P2 C2 H2B 110.2 . . ?
C1 C2 P2 107.45(15) . . ?
C1 C2 H2A 110.2 . . ?
C1 C2 H2B 110.2 . . ?
H2A C2 H2B 108.5 . . ?
P1 C3 H3A 109.5 . . ?
P1 C3 H3B 109.5 . . ?
P1 C3 H3C 109.5 . . ?
H3A C3 H3B 109.5 . . ?
H3A C3 H3C 109.5 . . ?
H3B C3 H3C 109.5 . . ?
P1 C4 H4A 109.5 . . ?
P1 C4 H4B 109.5 . . ?
P1 C4 H4C 109.5 . . ?
H4A C4 H4B 109.5 . . ?
H4A C4 H4C 109.5 . . ?
H4B C4 H4C 109.5 . . ?
P2 C5 H5A 109.5 . . ?
P2 C5 H5B 109.5 . . ?
P2 C5 H5C 109.5 . . ?
H5A C5 H5B 109.5 . . ?
H5A C5 H5C 109.5 . . ?
H5B C5 H5C 109.5 . . ?
P2 C6 H6A 109.5 . . ?
P2 C6 H6B 109.5 . . ?
P2 C6 H6C 109.5 . . ?
H6A C6 H6B 109.5 . . ?
H6A C6 H6C 109.5 . . ?
H6B C6 H6C 109.5 . . ?
P3 C7 H7A 110.0 . . ?
P3 C7 H7B 110.0 . . ?
H7A C7 H7B 108.4 . . ?
C8 C7 P3 108.31(15) . . ?
C8 C7 H7A 110.0 . . ?
C8 C7 H7B 110.0 . . ?
P4 C8 H8A 110.3 . . ?
P4 C8 H8B 110.3 . . ?
C7 C8 P4 107.25(15) . . ?
C7 C8 H8A 110.3 . . ?
C7 C8 H8B 110.3 . . ?
H8A C8 H8B 108.5 . . ?
P3 C9 H9A 109.5 . . ?
P3 C9 H9B 109.5 . . ?
P3 C9 H9C 109.5 . . ?
H9A C9 H9B 109.5 . . ?
H9A C9 H9C 109.5 . . ?
H9B C9 H9C 109.5 . . ?
P3 C10 H10A 109.5 . . ?
P3 C10 H10B 109.5 . . ?
P3 C10 H10C 109.5 . . ?
H10A C10 H10B 109.5 . . ?
H10A C10 H10C 109.5 . . ?
H10B C10 H10C 109.5 . . ?
P4 C11 H11A 109.5 . . ?
P4 C11 H11B 109.5 . . ?
P4 C11 H11C 109.5 . . ?
H11A C11 H11B 109.5 . . ?
H11A C11 H11C 109.5 . . ?
H11B C11 H11C 109.5 . . ?
P4 C12 H12A 109.5 . . ?
P4 C12 H12B 109.5 . . ?
P4 C12 H12C 109.5 . . ?
H12A C12 H12B 109.5 . . ?
H12A C12 H12C 109.5 . . ?
H12B C12 H12C 109.5 . . ?
O1 C13 C14 115.6(2) . . ?
O2 C13 O1 126.1(2) . . ?
O2 C13 C14 118.4(2) . . ?
C18 C14 C13 119.1(2) . . ?
C18 C14 C15 122.2(2) . . ?
C18 C14 C15A 122.2(2) . . ?
C15 C14 C13 118.7(2) . . ?
C15A C14 C13 118.7(2) . . ?
C14 C18 H18 116.0 . . ?
C14 C18 C19 128.1(3) . . ?
C19 C18 H18 116.0 . . ?
C18 C19 H19A 109.5 . . ?
C18 C19 H19B 109.5 . . ?
C18 C19 H19C 109.5 . . ?
H19A C19 H19B 109.5 . . ?
H19A C19 H19C 109.5 . . ?
H19B C19 H19C 109.5 . . ?
C17 O4 C21 118.0(4) . . ?
C14 C15 H15 108.1 . . ?
C14 C15 C16 112.7(3) . . ?
C14 C15 C20 111.3(3) . . ?
C16 C15 H15 108.1 . . ?
C16 C15 C20 108.4(4) . . ?
C20 C15 H15 108.1 . . ?
C15 C16 H16A 109.2 . . ?
C15 C16 H16B 109.2 . . ?
H16A C16 H16B 107.9 . . ?
C17 C16 C15 112.2(3) . . ?
C17 C16 H16A 109.2 . . ?
C17 C16 H16B 109.2 . . ?
O3 C17 O4 122.8(3) . . ?
O3 C17 C16 127.5(4) . . ?
O4 C17 C16 109.6(3) . . ?
C15 C20 H20A 109.5 . . ?
C15 C20 H20B 109.5 . . ?
C15 C20 H20C 109.5 . . ?
H20A C20 H20B 109.5 . . ?
H20A C20 H20C 109.5 . . ?
H20B C20 H20C 109.5 . . ?
O4 C21 H21A 109.5 . . ?
O4 C21 H21B 109.5 . . ?
O4 C21 H21C 109.5 . . ?
H21A C21 H21B 109.5 . . ?
H21A C21 H21C 109.5 . . ?
H21B C21 H21C 109.5 . . ?
C17A O4A C21A 112.7(17) . . ?
C14 C15A H15A 102.0 . . ?
C14 C15A C20A 106.2(9) . . ?
C16A C15A C14 122.2(9) . . ?
C16A C15A H15A 102.0 . . ?
C16A C15A C20A 118.7(17) . . ?
C20A C15A H15A 102.0 . . ?
C15A C16A H16C 109.1 . . ?
C15A C16A H16D 109.1 . . ?
H16C C16A H16D 107.9 . . ?
C17A C16A C15A 112.3(14) . . ?
C17A C16A H16C 109.1 . . ?
C17A C16A H16D 109.1 . . ?
O3A C17A O4A 123.1(11) . . ?
O3A C17A C16A 121.9(17) . . ?
O4A C17A C16A 114.8(16) . . ?
C15A C20A H20D 109.5 . . ?
C15A C20A H20E 109.5 . . ?
C15A C20A H20F 109.5 . . ?
H20D C20A H20E 109.5 . . ?
H20D C20A H20F 109.5 . . ?
H20E C20A H20F 109.5 . . ?
O4A C21A H21D 109.5 . . ?
O4A C21A H21E 109.5 . . ?
O4A C21A H21F 109.5 . . ?
H21D C21A H21E 109.5 . . ?
H21D C21A H21F 109.5 . . ?
H21E C21A H21F 109.5 . . ?

loop_
_geom_bond_atom_site_label_1
_geom_bond_atom_site_label_2
_geom_bond_distance
_geom_bond_site_symmetry_2
_geom_bond_publ_flag
Fe1 P1 2.1918(6) . ?
Fe1 P2 2.1933(6) . ?
Fe1 P3 2.1841(6) . ?
Fe1 P4 2.1937(6) . ?
Fe1 O1 2.0677(15) . ?
Fe1 H 1.39(3) . ?
P1 C1 1.848(2) . ?
P1 C3 1.832(2) . ?
P1 C4 1.831(2) . ?
P2 C2 1.846(2) . ?
P2 C5 1.831(2) . ?
P2 C6 1.828(2) . ?
P3 C7 1.850(2) . ?
P3 C9 1.830(2) . ?
P3 C10 1.829(2) . ?
P4 C8 1.846(2) . ?
P4 C11 1.830(2) . ?
P4 C12 1.835(2) . ?
O1 C13 1.265(3) . ?
O2 C13 1.246(3) . ?
C1 H1A 0.9900 . ?
C1 H1B 0.9900 . ?
C1 C2 1.523(3) . ?
C2 H2A 0.9900 . ?
C2 H2B 0.9900 . ?
C3 H3A 0.9800 . ?
C3 H3B 0.9800 . ?
C3 H3C 0.9800 . ?
C4 H4A 0.9800 . ?
C4 H4B 0.9800 . ?
C4 H4C 0.9800 . ?
C5 H5A 0.9800 . ?
C5 H5B 0.9800 . ?
C5 H5C 0.9800 . ?
C6 H6A 0.9800 . ?
C6 H6B 0.9800 . ?
C6 H6C 0.9800 . ?
C7 H7A 0.9900 . ?
C7 H7B 0.9900 . ?
C7 C8 1.528(3) . ?
C8 H8A 0.9900 . ?
C8 H8B 0.9900 . ?
C9 H9A 0.9800 . ?
C9 H9B 0.9800 . ?
C9 H9C 0.9800 . ?
C10 H10A 0.9800 . ?
C10 H10B 0.9800 . ?
C10 H10C 0.9800 . ?
C11 H11A 0.9800 . ?
C11 H11B 0.9800 . ?
C11 H11C 0.9800 . ?
C12 H12A 0.9800 . ?
C12 H12B 0.9800 . ?
C12 H12C 0.9800 . ?
C13 C14 1.533(3) . ?
C14 C18 1.337(4) . ?
C14 C15 1.508(3) . ?
C14 C15A 1.508(3) . ?
C18 H18 0.9500 . ?
C18 C19 1.507(4) . ?
C19 H19A 0.9800 . ?
C19 H19B 0.9800 . ?
C19 H19C 0.9800 . ?
O3 C17 1.205(4) . ?
O4 C17 1.330(4) . ?
O4 C21 1.478(10) . ?
C15 H15 1.0000 . ?
C15 C16 1.534(5) . ?
C15 C20 1.541(6) . ?
C16 H16A 0.9900 . ?
C16 H16B 0.9900 . ?
C16 C17 1.503(5) . ?
C20 H20A 0.9800 . ?
C20 H20B 0.9800 . ?
C20 H20C 0.9800 . ?
C21 H21A 0.9800 . ?
C21 H21B 0.9800 . ?
C21 H21C 0.9800 . ?
O3A C17A 1.199(12) . ?
O4A C17A 1.352(13) . ?
O4A C21A 1.484(17) . ?
C15A H15A 1.0000 . ?
C15A C16A 1.482(18) . ?
C15A C20A 1.546(17) . ?
C16A H16C 0.9900 . ?
C16A H16D 0.9900 . ?
C16A C17A 1.475(17) . ?
C20A H20D 0.9800 . ?
C20A H20E 0.9800 . ?
C20A H20F 0.9800 . ?
C21A H21D 0.9800 . ?
C21A H21E 0.9800 . ?
C21A H21F 0.9800 . ?

loop_
_geom_torsion_atom_site_label_1
_geom_torsion_atom_site_label_2
_geom_torsion_atom_site_label_3
_geom_torsion_atom_site_label_4
_geom_torsion
_geom_torsion_site_symmetry_1
_geom_torsion_site_symmetry_2
_geom_torsion_site_symmetry_3
_geom_torsion_site_symmetry_4
_geom_torsion_publ_flag
Fe1 P1 C1 C2 -34.93(17) . . . . ?
Fe1 P2 C2 C1 -41.80(16) . . . . ?
Fe1 P3 C7 C8 -34.79(17) . . . . ?
Fe1 P4 C8 C7 -37.80(17) . . . . ?
Fe1 O1 C13 O2 11.0(4) . . . . ?
Fe1 O1 C13 C14 -168.21(14) . . . . ?
P1 C1 C2 P2 46.86(18) . . . . ?
P3 C7 C8 P4 43.80(18) . . . . ?
O1 C13 C14 C18 -6.6(3) . . . . ?
O1 C13 C14 C15 173.0(2) . . . . ?
O1 C13 C14 C15A 173.0(2) . . . . ?
O2 C13 C14 C18 174.1(2) . . . . ?
O2 C13 C14 C15 -6.3(3) . . . . ?
O2 C13 C14 C15A -6.3(3) . . . . ?
C3 P1 C1 C2 89.82(17) . . . . ?
C4 P1 C1 C2 -166.13(16) . . . . ?
C5 P2 C2 C1 -171.14(16) . . . . ?
C6 P2 C2 C1 84.39(17) . . . . ?
C9 P3 C7 C8 91.23(17) . . . . ?
C10 P3 C7 C8 -165.05(16) . . . . ?
C11 P4 C8 C7 -172.74(16) . . . . ?
C12 P4 C8 C7 84.82(17) . . . . ?
C13 C14 C18 C19 179.2(3) . . . . ?
C13 C14 C15 C16 -56.8(3) . . . . ?
C13 C14 C15 C20 65.2(5) . . . . ?
C13 C14 C15A C16A 67(2) . . . . ?
C13 C14 C15A C20A -73.6(8) . . . . ?
C14 C15 C16 C17 -65.4(4) . . . . ?
C14 C15A C16A C17A 164.1(17) . . . . ?
C18 C14 C15 C16 122.8(3) . . . . ?
C18 C14 C15 C20 -115.2(4) . . . . ?
C18 C14 C15A C16A -113(2) . . . . ?
C18 C14 C15A C20A 106.0(8) . . . . ?
C15 C14 C18 C19 -0.4(5) . . . . ?
C15 C16 C17 O3 -26.5(5) . . . . ?
C15 C16 C17 O4 156.5(3) . . . . ?
C20 C15 C16 C17 170.9(3) . . . . ?
C21 O4 C17 O3 -0.3(6) . . . . ?
C21 O4 C17 C16 176.8(4) . . . . ?
C15A C14 C18 C19 -0.4(5) . . . . ?
C15A C16A C17A O3A 135(2) . . . . ?
C15A C16A C17A O4A -50(3) . . . . ?
C20A C15A C16A C17A -60(3) . . . . ?
C21A O4A C17A O3A -11(2) . . . . ?
C21A O4A C17A C16A 174(2) . . . . ?

loop_
_exptl_oxdiff_crystal_face_indexfrac_h
_exptl_oxdiff_crystal_face_indexfrac_k
_exptl_oxdiff_crystal_face_indexfrac_l
_exptl_oxdiff_crystal_face_x
_exptl_oxdiff_crystal_face_y
_exptl_oxdiff_crystal_face_z
0.0002 -0.0007 0.9995 -0.0059 0.0101 0.0470
-0.0002 0.0007 -0.9995 0.0059 -0.0101 -0.0470
-2.0002 0.9882 0.0013 -0.0986 0.1154 -0.0451
2.0002 -0.9882 -0.0013 0.0986 -0.1154 0.0451
0.0013 -0.9995 -0.0005 -0.0210 -0.0270 0.0031
-0.0013 0.9995 0.0005 0.0210 0.0270 -0.0031
